data_2009960
loop_
_publ_author_name
'Ross, Jennifer-Nicola'
'Wardell, James'
'Ferguson, George'
'Low, John N.'

_publ_section_title
;
 Bis(<i>o</i>-methoxyphenyl)tin dibromide
;
_journal_issue 8
_journal_name_full 'Acta Crystallographica Section C'
_journal_page_first 1207
_journal_page_last 1209
_journal_paper_doi 10.1107/S0108270194003781
_journal_volume 50
_journal_year 1994
_chemical_formula_moiety 'C14 H14 Br2 O2 Sn '
_chemical_formula_sum 'C14 H14 Br2 O2 Sn'
_chemical_formula_weight 492.76
_chemical_name_systematic
;
di(o-methoxyphenyl)tin dibromide
;
_space_group_IT_number 14
_symmetry_cell_setting monoclinic
_symmetry_space_group_name_Hall '-P 2yn'
_symmetry_space_group_name_H-M 'P 1 21/n 1'
_cell_angle_alpha 90.0
_cell_angle_beta 113.409(9)
_cell_angle_gamma 90.0
_cell_formula_units_Z 4
_cell_length_a 14.049(2)
_cell_length_b 7.5563(7)
_cell_length_c 16.928(2)
_cell_measurement_reflns_used 25
_cell_measurement_temperature 293
_cell_measurement_theta_max 21.65
_cell_measurement_theta_min 14.05
_cell_volume 1649.1(4)
_computing_cell_refinement 'CELDIM (Enraf-Nonius, 1989)'
_computing_data_collection 'CAD4 software'
_computing_data_reduction 'DATRD2 NRCVAX (Gabe, Le Page, Charland, Lee & White, 1989)'
_computing_molecular_graphics NRCVAX
_computing_publication_material 'TABLES NRCVAX'
_computing_structure_refinement 'LSTSQ NRCVAX'
_computing_structure_solution 'Heavy-atom method and NRCVAX'
_diffrn_ambient_temperature 293
_diffrn_measurement_device 'Nonius CAD-4    '
_diffrn_measurement_method '\q/2\q scan b/P/b '
_diffrn_radiation_monochromator graphite
_diffrn_radiation_source 'xray tube'
_diffrn_radiation_type MoK\a
_diffrn_radiation_wavelength 0.71067
_diffrn_reflns_av_R_equivalents 0.017
_diffrn_reflns_limit_h_max 17
_diffrn_reflns_limit_h_min -17
_diffrn_reflns_limit_k_max 9
_diffrn_reflns_limit_k_min 0
_diffrn_reflns_limit_l_max 21
_diffrn_reflns_limit_l_min 0
_diffrn_reflns_number 3688
_diffrn_reflns_theta_max 26.88
_diffrn_reflns_theta_min 2.00
_diffrn_standards_decay_% 2.5
_diffrn_standards_interval_count 60
_diffrn_standards_number 3
_exptl_absorpt_coefficient_mu 6.32
_exptl_absorpt_correction_T_max 0.9987
_exptl_absorpt_correction_T_min 0.3035
_exptl_absorpt_correction_type empirical
_exptl_crystal_colour colourless
_exptl_crystal_density_diffrn 1.985
_exptl_crystal_description 'thin plate'
_exptl_crystal_F_000 936
_exptl_crystal_size_max 0.417
_exptl_crystal_size_mid 0.375
_exptl_crystal_size_min 0.069
_refine_diff_density_max 0.82
_refine_diff_density_min -0.72
_refine_ls_extinction_coef 83(12)
_refine_ls_extinction_method 'Larson (1970)'
_refine_ls_goodness_of_fit_obs 1.20
_refine_ls_hydrogen_treatment 'H atoms riding (C-H  0.95\%A)'
_refine_ls_matrix_type full
_refine_ls_number_parameters 173
_refine_ls_number_reflns 2131
_refine_ls_R_factor_all 0.090
_refine_ls_R_factor_obs 0.043
_refine_ls_shift/esd_max 0.001
_refine_ls_structure_factor_coef F
_refine_ls_weighting_details 'w = 1/[\s^2^(F) + 0.0008F^2^]'
_refine_ls_weighting_scheme calc
_refine_ls_wR_factor_all 0.059
_refine_ls_wR_factor_obs 0.050
_reflns_number_observed 2131
_reflns_number_total 3576
_reflns_observed_criterion Inet>2.5\s(Inet)
_cod_data_source_file ha1107.cif
_cod_data_source_block 9360
_cod_depositor_comments
;
The following automatic conversions were performed:
'_symmetry_cell_setting' value 'Monoclinic' changed to 'monoclinic'
according to '/home/saulius/struct/CIF-dictionaries/cif_core.dic'
dictionary named 'cif_core.dic' version 2.4.1 from 2010-06-29.

Automatic conversion script
Id: cif_fix_enum 1527 2010-12-29 10:47:43Z saulius 

The following automatic conversions were performed:

'_symmetry_cell_setting' value 'Monoclinic' changed to 'monoclinic'
according to /home/saulius/struct/CIF-dictionaries/cif_core.dic
dictionary named 'cif_core.dic' version 2.4.1 from 2010-06-29.

Automatic conversion script
Id: cif_fix_values 1715 2011-07-08 13:25:40Z adriana 

The following automatic conversions were performed:

'_refine_ls_weighting_scheme' value '1/[\s^2^(F) + 0.0008F^2^]' was
changed to 'calc'. New tag '_refine_ls_weighting_details' was
created. The value of the new tag was set to 'w = 1/[\s^2^(F) +
0.0008F^2^]'.

Automatic conversion script
Id: cif_fix_values 3143 2015-03-26 13:38:13Z robertas 
;
_cod_original_sg_symbol_H-M 'P 21/n'
_cod_original_formula_sum 'C14 H14 Br2 O2 Sn '
_cod_database_code 2009960

loop_
_symmetry_equiv_pos_as_xyz
x,y,z
-x,-y,-z
1/2-x,1/2+y,1/2-z
1/2+x,1/2-y,1/2+z

loop_
_atom_site_aniso_label
_atom_site_aniso_U_11
_atom_site_aniso_U_22
_atom_site_aniso_U_33
_atom_site_aniso_U_12
_atom_site_aniso_U_13
_atom_site_aniso_U_23
_atom_site_aniso_type_symbol
Sn1 0.0485(4) 0.0452(3) 0.0349(3) 0.0023(3) 0.0151(2) -0.0012(3) Sn
Br1 0.0852(8) 0.0663(7) 0.0609(7) 0.0310(6) 0.0204(6) -0.0012(5) Br
Br2 0.0742(8) 0.0804(8) 0.0626(7) -0.0268(6) 0.0158(6) -0.0117(6) Br
C1A 0.044(5) 0.046(5) 0.036(5) 0.003(4) 0.017(4) 0.004(4) C
C2A 0.049(5) 0.052(5) 0.038(5) 0.006(4) 0.020(4) 0.010(4) C
O2A 0.063(4) 0.060(4) 0.046(4) -0.013(3) 0.015(3) 0.005(3) O
C21A 0.136(12) 0.068(7) 0.083(9) -0.032(8) 0.046(8) -0.013(7) C
C3A 0.052(6) 0.067(6) 0.044(5) 0.003(5) 0.014(4) 0.001(5) C
C4A 0.056(7) 0.075(7) 0.050(6) 0.015(6) 0.022(5) 0.010(5) C
C5A 0.069(7) 0.067(6) 0.067(7) 0.019(6) 0.036(6) 0.032(6) C
C6A 0.056(6) 0.054(6) 0.061(6) 0.000(5) 0.027(5) -0.001(5) C
C1B 0.050(5) 0.049(5) 0.035(5) -0.006(4) 0.014(4) 0.001(4) C
C2B 0.050(6) 0.046(5) 0.052(6) 0.000(4) 0.023(5) -0.002(4) C
O2B 0.085(5) 0.060(4) 0.069(5) 0.021(4) 0.042(4) 0.017(4) O
C21B 0.110(10) 0.060(7) 0.109(10) 0.024(7) 0.060(8) 0.009(7) C
C3B 0.059(7) 0.071(7) 0.076(7) 0.002(5) 0.039(6) -0.013(6) C
C4B 0.063(7) 0.085(8) 0.062(7) -0.015(6) 0.035(6) -0.004(6) C
C5B 0.081(8) 0.077(8) 0.058(7) -0.016(7) 0.031(6) 0.016(6) C
C6B 0.064(7) 0.055(6) 0.049(6) -0.002(5) 0.024(5) 0.010(5) C

loop_
_atom_site_label
_atom_site_fract_x
_atom_site_fract_y
_atom_site_fract_z
_atom_site_U_iso_or_equiv
_atom_site_thermal_displace_type
_atom_site_calc_flag
_atom_site_refinement_flags
_atom_site_type_symbol
Sn1 0.78992(5) 0.38233(7) 0.01419(4) 0.0433(4) Uani ? . Sn
Br1 0.87630(9) 0.09407(14) 0.01866(7) 0.0735(8) Uani ? . Br
Br2 0.93584(9) 0.58836(15) 0.08829(7) 0.0760(7) Uani ? . Br
C1A 0.7193(6) 0.4690(11) -0.1144(5) 0.042(5) Uani ? . C
C2A 0.6425(7) 0.3571(11) -0.1678(5) 0.045(5) Uani ? . C
O2A 0.6221(5) 0.2146(8) -0.1264(4) 0.059(4) Uani ? . O
C21A 0.5713(12) 0.0656(15) -0.1784(9) 0.095(10) Uani ? . C
C3A 0.5898(7) 0.3947(13) -0.2542(6) 0.056(6) Uani ? . C
C4A 0.6160(8) 0.5426(14) -0.2870(6) 0.060(7) Uani ? . C
C5A 0.6904(8) 0.6571(14) -0.2360(7) 0.065(7) Uani ? . C
C6A 0.7446(7) 0.6215(12) -0.1478(6) 0.056(6) Uani ? . C
C1B 0.7120(7) 0.3498(11) 0.0976(5) 0.046(5) Uani ? . C
C2B 0.6453(7) 0.4870(11) 0.0957(6) 0.048(6) Uani ? . C
O2B 0.6429(6) 0.6207(8) 0.0419(4) 0.068(5) Uani ? . O
C21B 0.5913(10) 0.7812(14) 0.0458(8) 0.088(9) Uani ? . C
C3B 0.5886(8) 0.4802(14) 0.1480(7) 0.065(7) Uani ? . C
C4B 0.6026(9) 0.3364(16) 0.2012(7) 0.067(7) Uani ? . C
C5B 0.6680(9) 0.2008(15) 0.2039(7) 0.071(8) Uani ? . C
C6B 0.7235(7) 0.2059(12) 0.1512(6) 0.055(6) Uani ? . C
H3A 0.529 0.309 -0.295 0.0585 Uiso ? . H
H4A 0.578 0.572 -0.355 0.0619 Uiso ? . H
H5A 0.708 0.776 -0.263 0.0683 Uiso ? . H
H6A 0.805 0.709 -0.107 0.0615 Uiso ? . H
H3B 0.537 0.586 0.147 0.0652 Uiso ? . H
H4B 0.562 0.330 0.243 0.0644 Uiso ? . H
H5B 0.676 0.089 0.246 0.0640 Uiso ? . H
H6B 0.776 0.100 0.153 0.0625 Uiso ? . H
H21Aa 0.560 -0.035 -0.138 0.0669 Uiso ? . H
H21Ab 0.497 0.104 -0.227 0.0669 Uiso ? . H
H21Ac 0.620 0.013 -0.209 0.0669 Uiso ? . H
H21BA 0.598 0.871 -0.001 0.0722 Uiso ? . H
H21Bb 0.510 0.756 0.032 0.0722 Uiso ? . H
H21Bc 0.628 0.839 0.109 0.0722 Uiso ? . H

loop_
_atom_type_symbol
_atom_type_scat_dispersion_real
_atom_type_scat_dispersion_imag
_atom_type_scat_source
C 0.002 0.002 'International Tables Vol. IV Table 2.2B'
H 0.000 0.000 'International Tables Vol. IV Table 2.2B'
O 0.008 0.006 'International Tables Vol. IV Table 2.2B'
Br -0.374 2.456 'International Tables Vol. IV Table 2.2B'
Sn -0.873 1.424 'International Tables Vol. IV Table 2.2B'

loop_
_geom_angle_atom_site_label_1
_geom_angle_atom_site_label_2
_geom_angle_atom_site_label_3
_geom_angle
_geom_angle_publ_flag
Br1 Sn1 Br2 103.87(5) y
Br1 Sn1 C1A 109.2(2) y
Br1 Sn1 C1b 104.7(2) y
Br2 Sn1 C1A 106.4(2) y
Br2 Sn1 C1B 106.1(2) y
C1A Sn1 C1B 124.7(3) y
Sn1 C1A C2A 114.2(6) y
Sn1 C1A C6A 125.9(6) y
C2A C1A C6A 119.9(8) y
C1A C2A O2A 114.2(7) y
C1A C2A C3A 121.1(8) n
O2A C2A C3A 124.7(8) y
C2A O2A C21A 117.0(8) y
C2A C3A C4A 118.9(9) n
C3A C4A C5A 121.6(9) n
C4A C5A C6A 120.3(9) n
C1A C6A C5A 118.2(9) n
Sn1 C1B C2B 114.9(6) y
Sn1 C1B C6B 124.9(7) y
C2B C1B C6B 120.2(8) y
C1B C2B O2B 114.2(8) y
C1B C2B C3B 120.2(9) n
O2B C2B C3B 125.7(8) y
C2B O2B C21B 118.7(8) y
C2B C3B C4B 118.2(9) n
C3B C4B C5B 122.2(10) n
C4B C5B C6B 119.8(9) n
C1B C6B C5B 119.4(9) n

loop_
_geom_bond_atom_site_label_1
_geom_bond_atom_site_label_2
_geom_bond_site_symmetry_1
_geom_bond_site_symmetry_2
_geom_bond_distance
_geom_bond_publ_flag
Sn1 Br1 ? ? 2.4799(11) y
Sn1 Br2 ? ? 2.4813(12) y
Sn1 C1A ? ? 2.106(8) y
Sn1 C1B ? ? 2.117(9) y
C1A C2A ? ? 1.386(12) y
C1A C6A ? ? 1.390(13) y
C2A O2A ? ? 1.376(10) y
C2A C3A ? ? 1.381(12) y
O2A C21A ? ? 1.434(13) y
C3A C4A ? ? 1.362(15) y
C4A C5A ? ? 1.368(16) y
C5A C6A ? ? 1.406(14) y
C1B C2B ? ? 1.390(13) y
C1B C6B ? ? 1.384(12) y
C2B O2B ? ? 1.352(11) y
C2B C3B ? ? 1.407(14) y
O2B C21B ? ? 1.428(12) y
C3B C4B ? ? 1.375(16) y
C4B C5B ? ? 1.366(17) y
C5B C6B ? ? 1.398(15) y

loop_
_geom_torsion_atom_site_label_1
_geom_torsion_atom_site_label_2
_geom_torsion_atom_site_label_3
_geom_torsion_atom_site_label_4
_geom_torsion
_geom_torsion_publ_flag
Br1 Sn1 C1A C2A 61.9(7) n
Br1 Sn1 C1A C6A -117.0(9) n
Br2 Sn1 C1A C2A 173.5(10) n
Br2 Sn1 C1A C6A -5.5(7) n
C1B Sn1 C1A C2A -62.7(8) n
C1B Sn1 C1A C6A 118.4(10) n
Br1 Sn1 C1B C2B -171.0(10) n
Br1 Sn1 C1B C6B 8.9(7) n
Br2 Sn1 C1B C2B 79.5(8) n
Br2 Sn1 C1B C6B -100.6(9) n
C1A Sn1 C1B C2B -44.5(8) n
C1A Sn1 C1B C6B 135.5(11) n
Sn1 C1A C2A O2A 3.4(5) n
Sn1 C1A C2A C3A -179.2(14) n
C6A C1A C2A O2A -177.6(17) n
C6A C1A C2A C3A -0.2(9) n
Sn1 C1A C6A C5A 178.8(15) n
C2A C1A C6A C5A -0.1(9) n
C1A C2A O2A C21A -159.8(16) n
C3A C2A O2A C21A 23.0(11) n
C1A C2A C3A C4A 1.3(9) n
O2A C2A C3A C4A 178.4(18) n
C2A C3A C4A C5A -2.2(9) n
C3A C4A C5A C6A 2.0(9) n
C4A C5A C6A C1A -0.8(9) n
Sn1 C1B C2B O2B -1.3(5) n
Sn1 C1B C2B C3B 179.7(15) n
C6B C1B C2B O2B 178.8(18) n
C6B C1B C2B C3B -0.3(9) n
Sn1 C1B C6B C5B 179.5(15) n
C2B C1B C6B C5B -0.5(9) n
C1B C2B O2B C21B -169.3(17) n
C3B C2B O2B C21B 9.6(10) n
C1B C2B C3B C4B 0.9(9) n
O2B C2B C3B C4B -178.(2) n
C2B C3B C4B C5B -0.8(9) n
C3B C4B C5B C6B 0.1(9) n
C4B C5B C6B C1B 0.6(9) n
